data_7015049
loop_
_publ_author_name
'Kellett, Andrew'
'O'Connor, Mark'
'McCann, Malachy'
'McNamara, Mary'
'Lynch, Patrick'
'Rosair, Georgina'
'McKee, Vickie'
'Creaven, Bernie'
'Walsh, Maureen'
'McClean, Siobhan'
'Foltyn, Agnieszka'
'O'Shea, Denis'
'Howe, Orla'
'Devereux, Michael'

_publ_section_title
;
 Bis-phenanthroline copper(II) phthalate complexes are potent in vitro
 antitumour agents with 'self-activating' metallo-nuclease and DNA
 binding properties.
;
_journal_issue 5
_journal_name_full 'Dalton transactions (Cambridge, England : 2003)'
_journal_page_first 1024
_journal_page_last 1027
_journal_paper_doi 10.1039/c0dt01607a
_journal_volume 40
_journal_year 2011
_chemical_formula_moiety 'C32 H20 Cu N4 O4, 2(C2 H6 O), 3(H2 O)'
_chemical_formula_sum 'C36 H38 Cu N4 O9'
_chemical_formula_weight 734.24
_chemical_name_systematic
;
?
;
_space_group_IT_number 2
_symmetry_cell_setting triclinic
_symmetry_space_group_name_Hall '-P 1'
_symmetry_space_group_name_H-M 'P -1'
_atom_sites_solution_hydrogens geom
_atom_sites_solution_primary direct
_atom_sites_solution_secondary difmap
_audit_creation_method SHELXL-97
_audit_update_record
;
2009-03-10 # Formatted by publCIF
;
_cell_angle_alpha 113.97(2)
_cell_angle_beta 92.95(3)
_cell_angle_gamma 108.81(3)
_cell_formula_units_Z 2
_cell_length_a 11.335(6)
_cell_length_b 12.183(6)
_cell_length_c 14.539(7)
_cell_measurement_reflns_used 7702
_cell_measurement_temperature 100(2)
_cell_measurement_theta_max 30.23
_cell_measurement_theta_min 2.40
_cell_volume 1697.5(16)
_computing_cell_refinement 'Bruker SAINT'
_computing_data_collection 'Bruker APEX2'
_computing_data_reduction 'Bruker SAINT'
_computing_molecular_graphics 'Bruker SHELXTL'
_computing_publication_material 'Bruker SHELXTL'
_computing_structure_refinement 'SHELXL-97 (Sheldrick, 2008)'
_computing_structure_solution 'SHELXS-97 (Sheldrick, 2008)'
_diffrn_ambient_temperature 100(2)
_diffrn_measured_fraction_theta_full 0.988
_diffrn_measured_fraction_theta_max 0.882
_diffrn_measurement_device_type 'Bruker APEX-II CCD'
_diffrn_measurement_method '\f and \w scans'
_diffrn_radiation_monochromator graphite
_diffrn_radiation_source 'fine-focus sealed tube'
_diffrn_radiation_type MoK\a
_diffrn_radiation_wavelength 0.71073
_diffrn_reflns_av_R_equivalents 0.0363
_diffrn_reflns_av_sigmaI/netI 0.0471
_diffrn_reflns_limit_h_max 15
_diffrn_reflns_limit_h_min -16
_diffrn_reflns_limit_k_max 17
_diffrn_reflns_limit_k_min -18
_diffrn_reflns_limit_l_max 17
_diffrn_reflns_limit_l_min -21
_diffrn_reflns_number 33406
_diffrn_reflns_theta_full 25.00
_diffrn_reflns_theta_max 32.44
_diffrn_reflns_theta_min 1.97
_exptl_absorpt_coefficient_mu 0.706
_exptl_absorpt_correction_T_max 0.7753
_exptl_absorpt_correction_T_min 0.6731
_exptl_absorpt_correction_type multi-scan
_exptl_absorpt_process_details 'SADABS (Bruker, 2008)'
_exptl_crystal_colour blue
_exptl_crystal_density_diffrn 1.436
_exptl_crystal_density_method 'not measured'
_exptl_crystal_description block
_exptl_crystal_F_000 766
_exptl_crystal_size_max 0.52
_exptl_crystal_size_mid 0.40
_exptl_crystal_size_min 0.38
_refine_diff_density_max 0.595
_refine_diff_density_min -0.509
_refine_diff_density_rms 0.072
_refine_ls_extinction_method none
_refine_ls_goodness_of_fit_ref 1.032
_refine_ls_hydrogen_treatment mixed
_refine_ls_matrix_type full
_refine_ls_number_parameters 473
_refine_ls_number_reflns 10772
_refine_ls_number_restraints 9
_refine_ls_restrained_S_all 1.034
_refine_ls_R_factor_all 0.0543
_refine_ls_R_factor_gt 0.0381
_refine_ls_shift/su_max 0.001
_refine_ls_shift/su_mean 0.000
_refine_ls_structure_factor_coef Fsqd
_refine_ls_weighting_details 'calc w=1/[\s^2^(Fo^2^)+(0.0443P)^2^+0.6519P] where P=(Fo^2^+2Fc^2^)/3'
_refine_ls_weighting_scheme calc
_refine_ls_wR_factor_gt 0.0913
_refine_ls_wR_factor_ref 0.0980
_reflns_number_gt 8566
_reflns_number_total 10772
_reflns_threshold_expression >2sigma(I)
_cod_data_source_file C0DT01607A.TXT
_cod_data_source_block x82656_0m
_cod_depositor_comments
;
The following automatic conversions were performed:
'_symmetry_cell_setting' value 'Triclinic' changed to 'triclinic'
according to '/home/saulius/struct/CIF-dictionaries/cif_core.dic'
dictionary named 'cif_core.dic' version 2.4.1 from 2010-06-29.

Automatic conversion script
Id: cif_fix_enum 1555 2011-01-17 13:19:09Z saulius 
;
_cod_original_cell_volume 1697.5(14)
_cod_original_sg_symbol_H-M P-1
_cod_database_code 7015049

loop_
_symmetry_equiv_pos_as_xyz
'x, y, z'
'-x, -y, -z'

loop_
_atom_site_label
_atom_site_type_symbol
_atom_site_fract_x
_atom_site_fract_y
_atom_site_fract_z
_atom_site_U_iso_or_equiv
_atom_site_adp_type
_atom_site_occupancy
_atom_site_symmetry_multiplicity
_atom_site_calc_flag
_atom_site_refinement_flags
_atom_site_disorder_assembly
_atom_site_disorder_group
Cu1 Cu 0.129907(18) 0.265930(17) 0.253368(13) 0.01145(5) Uani 1 1 d . . .
N11 N 0.23938(13) 0.27101(12) 0.14984(9) 0.0129(2) Uani 1 1 d . . .
N12 N -0.01809(13) 0.15668(12) 0.11024(9) 0.0127(2) Uani 1 1 d . . .
N21 N 0.09484(12) 0.43029(12) 0.27125(9) 0.0130(2) Uani 1 1 d . . .
N22 N 0.00233(12) 0.25792(12) 0.34291(9) 0.0118(2) Uani 1 1 d . . .
O1 O 0.20886(10) 0.17055(10) 0.30380(8) 0.0117(2) Uani 1 1 d . . .
O2 O 0.31988(11) 0.37919(10) 0.39781(8) 0.0159(2) Uani 1 1 d . . .
O3 O 0.22737(11) -0.08730(10) 0.29226(8) 0.0163(2) Uani 1 1 d . . .
O4 O 0.11380(11) -0.00992(11) 0.40693(8) 0.0165(2) Uani 1 1 d . . .
C1 C 0.29534(14) 0.26471(14) 0.37974(11) 0.0112(3) Uani 1 1 d . . .
C2 C 0.36814(14) 0.23362(13) 0.44851(11) 0.0110(3) Uani 1 1 d . . .
C3 C 0.33393(14) 0.11024(14) 0.44325(10) 0.0108(3) Uani 1 1 d . . .
C4 C 0.40677(15) 0.09074(15) 0.51102(11) 0.0141(3) Uani 1 1 d . . .
H4 H 0.3844 0.0066 0.5072 0.017 Uiso 1 1 calc R . .
C5 C 0.51114(16) 0.19203(15) 0.58375(11) 0.0164(3) Uani 1 1 d . . .
H5 H 0.5600 0.1777 0.6297 0.020 Uiso 1 1 calc R . .
C6 C 0.54389(15) 0.31445(15) 0.58907(11) 0.0163(3) Uani 1 1 d . . .
H6 H 0.6151 0.3847 0.6392 0.020 Uiso 1 1 calc R . .
C7 C 0.47326(15) 0.33471(14) 0.52165(11) 0.0140(3) Uani 1 1 d . . .
H7 H 0.4969 0.4189 0.5254 0.017 Uiso 1 1 calc R . .
C8 C 0.21579(15) -0.00421(14) 0.37334(11) 0.0126(3) Uani 1 1 d . . .
C111 C 0.36608(15) 0.32189(15) 0.16989(12) 0.0168(3) Uani 1 1 d . . .
H111 H 0.4109 0.3588 0.2390 0.020 Uiso 1 1 calc R . .
C112 C 0.43691(17) 0.32359(16) 0.09325(13) 0.0203(3) Uani 1 1 d . . .
H112 H 0.5275 0.3594 0.1104 0.024 Uiso 1 1 calc R . .
C113 C 0.37349(17) 0.27299(16) -0.00602(13) 0.0196(3) Uani 1 1 d . . .
H113 H 0.4195 0.2737 -0.0587 0.023 Uiso 1 1 calc R . .
C114 C 0.23906(16) 0.21966(15) -0.02966(12) 0.0158(3) Uani 1 1 d . . .
C115 C 0.16538(17) 0.16723(15) -0.13093(12) 0.0179(3) Uani 1 1 d . . .
H115 H 0.2073 0.1671 -0.1859 0.022 Uiso 1 1 calc R . .
C116 C 0.03594(17) 0.11755(15) -0.14954(11) 0.0175(3) Uani 1 1 d . . .
H116 H -0.0112 0.0855 -0.2171 0.021 Uiso 1 1 calc R . .
C117 C -0.03136(16) 0.11249(14) -0.06900(11) 0.0141(3) Uani 1 1 d . . .
C118 C -0.16563(16) 0.05838(14) -0.08485(12) 0.0168(3) Uani 1 1 d . . .
H118 H -0.2170 0.0244 -0.1512 0.020 Uiso 1 1 calc R . .
C119 C -0.22169(16) 0.05520(15) -0.00348(12) 0.0175(3) Uani 1 1 d . . .
H119 H -0.3119 0.0196 -0.0130 0.021 Uiso 1 1 calc R . .
C120 C -0.14422(15) 0.10487(14) 0.09288(12) 0.0150(3) Uani 1 1 d . . .
H120 H -0.1834 0.1015 0.1484 0.018 Uiso 1 1 calc R . .
C121 C 0.03827(15) 0.16182(13) 0.03077(11) 0.0125(3) Uani 1 1 d . . .
C122 C 0.17539(15) 0.21917(14) 0.05110(11) 0.0133(3) Uani 1 1 d . . .
C211 C 0.14662(16) 0.51818(14) 0.23802(12) 0.0167(3) Uani 1 1 d . . .
H211 H 0.2142 0.5122 0.2027 0.020 Uiso 1 1 calc R . .
C212 C 0.10445(18) 0.61947(15) 0.25355(13) 0.0212(3) Uani 1 1 d . . .
H212 H 0.1443 0.6819 0.2302 0.025 Uiso 1 1 calc R . .
C213 C 0.00485(18) 0.62782(15) 0.30288(12) 0.0220(4) Uani 1 1 d . . .
H213 H -0.0249 0.6955 0.3127 0.026 Uiso 1 1 calc R . .
C214 C -0.05321(17) 0.53579(15) 0.33887(12) 0.0176(3) Uani 1 1 d . . .
C215 C -0.15559(18) 0.53774(16) 0.39322(13) 0.0220(4) Uani 1 1 d . . .
H215 H -0.1908 0.6018 0.4036 0.026 Uiso 1 1 calc R . .
C216 C -0.20317(17) 0.44966(17) 0.43020(13) 0.0211(3) Uani 1 1 d . . .
H216 H -0.2705 0.4531 0.4662 0.025 Uiso 1 1 calc R . .
C217 C -0.15163(15) 0.35166(15) 0.41475(11) 0.0158(3) Uani 1 1 d . . .
C218 C -0.19373(16) 0.25891(16) 0.45293(12) 0.0190(3) Uani 1 1 d . . .
H218 H -0.2606 0.2578 0.4897 0.023 Uiso 1 1 calc R . .
C219 C -0.13671(16) 0.17039(16) 0.43618(12) 0.0188(3) Uani 1 1 d . . .
H219 H -0.1635 0.1081 0.4619 0.023 Uiso 1 1 calc R . .
C220 C -0.03841(15) 0.17259(14) 0.38070(11) 0.0145(3) Uani 1 1 d . . .
H220 H 0.0003 0.1110 0.3698 0.017 Uiso 1 1 calc R . .
C221 C -0.05300(15) 0.34657(14) 0.36038(11) 0.0126(3) Uani 1 1 d . . .
C222 C -0.00262(15) 0.43978(14) 0.32158(11) 0.0139(3) Uani 1 1 d . . .
C1S C 0.5354(2) 0.0920(2) 0.21166(17) 0.0374(5) Uani 1 1 d . . .
H1S1 H 0.5285 0.0521 0.1369 0.056 Uiso 1 1 calc R . .
H1S2 H 0.6142 0.1692 0.2445 0.056 Uiso 1 1 calc R . .
H1S3 H 0.4621 0.1168 0.2274 0.056 Uiso 1 1 calc R . .
C2S C 0.53753(18) -0.00333(19) 0.25173(14) 0.0268(4) Uani 1 1 d . . .
H2S1 H 0.6127 -0.0268 0.2368 0.032 Uiso 1 1 calc R . .
H2S2 H 0.5463 0.0380 0.3274 0.032 Uiso 1 1 calc R . .
O1S O 0.42513(12) -0.11789(12) 0.20683(10) 0.0255(3) Uani 1 1 d . . .
H1S H 0.3653 -0.1031 0.2347 0.038 Uiso 1 1 calc R . .
C3S C 0.8253(3) 0.3774(2) 0.0416(2) 0.0608(9) Uani 1 1 d . . .
H3S1 H 0.8011 0.3753 0.1048 0.091 Uiso 1 1 calc R . .
H3S2 H 0.9105 0.3744 0.0395 0.091 Uiso 1 1 calc R . .
H3S3 H 0.7637 0.3025 -0.0184 0.091 Uiso 1 1 calc R . .
C4S C 0.82615(18) 0.49914(18) 0.03985(14) 0.0260(4) Uani 1 1 d . . .
H4S1 H 0.8893 0.5747 0.0999 0.031 Uiso 1 1 calc R . .
H4S2 H 0.8522 0.5019 -0.0234 0.031 Uiso 1 1 calc R . .
O2S O 0.70353(13) 0.50726(13) 0.04263(10) 0.0265(3) Uani 1 1 d . . .
H2S H 0.6589 0.4674 -0.0174 0.040 Uiso 1 1 calc R . .
O1W O 0.85843(12) 0.84862(12) 0.38175(9) 0.0227(3) Uani 1 1 d D . .
H11W H 0.855(2) 0.884(2) 0.4445(12) 0.027 Uiso 1 1 d D . .
H12W H 0.9365(15) 0.881(2) 0.3787(16) 0.027 Uiso 1 1 d D . .
O2W O 0.41797(13) 0.63434(13) 0.15944(10) 0.0252(3) Uani 1 1 d D . .
H21W H 0.4914(17) 0.635(2) 0.1814(17) 0.030 Uiso 1 1 d D . .
H22W H 0.423(2) 0.7118(16) 0.1737(17) 0.030 Uiso 1 1 d D . .
O3W O 0.65031(15) 0.63060(14) 0.23157(10) 0.0325(3) Uani 1 1 d D . .
H31W H 0.677(2) 0.606(2) 0.1776(14) 0.039 Uiso 1 1 d D . .
H32W H 0.705(2) 0.6982(18) 0.2805(15) 0.039 Uiso 1 1 d D . .

loop_
_atom_site_aniso_label
_atom_site_aniso_U_11
_atom_site_aniso_U_22
_atom_site_aniso_U_33
_atom_site_aniso_U_23
_atom_site_aniso_U_13
_atom_site_aniso_U_12
Cu1 0.01236(10) 0.01317(9) 0.01124(9) 0.00686(7) 0.00293(6) 0.00584(7)
N11 0.0141(6) 0.0133(6) 0.0124(6) 0.0067(5) 0.0022(5) 0.0052(5)
N12 0.0152(7) 0.0113(5) 0.0120(5) 0.0053(4) 0.0034(5) 0.0052(5)
N21 0.0130(6) 0.0117(5) 0.0121(5) 0.0050(4) -0.0011(5) 0.0029(5)
N22 0.0127(6) 0.0108(5) 0.0106(5) 0.0037(4) 0.0011(4) 0.0046(5)
O1 0.0124(5) 0.0106(4) 0.0104(4) 0.0039(4) -0.0002(4) 0.0037(4)
O2 0.0183(6) 0.0104(5) 0.0167(5) 0.0052(4) -0.0008(4) 0.0045(4)
O3 0.0185(6) 0.0111(5) 0.0157(5) 0.0036(4) 0.0010(4) 0.0048(4)
O4 0.0129(6) 0.0170(5) 0.0166(5) 0.0076(4) 0.0026(4) 0.0019(4)
C1 0.0107(7) 0.0130(6) 0.0105(6) 0.0054(5) 0.0034(5) 0.0048(5)
C2 0.0111(7) 0.0109(6) 0.0109(6) 0.0046(5) 0.0025(5) 0.0044(5)
C3 0.0099(7) 0.0121(6) 0.0096(6) 0.0042(5) 0.0023(5) 0.0040(5)
C4 0.0154(8) 0.0149(7) 0.0136(6) 0.0071(5) 0.0035(5) 0.0067(6)
C5 0.0164(8) 0.0209(7) 0.0127(7) 0.0075(6) 0.0008(6) 0.0084(6)
C6 0.0131(8) 0.0175(7) 0.0129(7) 0.0039(5) -0.0017(5) 0.0034(6)
C7 0.0140(7) 0.0115(6) 0.0134(6) 0.0041(5) 0.0008(5) 0.0032(5)
C8 0.0152(7) 0.0106(6) 0.0124(6) 0.0070(5) 0.0002(5) 0.0032(5)
C111 0.0141(8) 0.0183(7) 0.0175(7) 0.0091(6) 0.0018(6) 0.0043(6)
C112 0.0151(8) 0.0226(8) 0.0237(8) 0.0122(7) 0.0056(6) 0.0051(6)
C113 0.0210(9) 0.0195(7) 0.0197(7) 0.0107(6) 0.0094(6) 0.0063(6)
C114 0.0208(8) 0.0144(7) 0.0143(7) 0.0081(6) 0.0060(6) 0.0067(6)
C115 0.0252(9) 0.0172(7) 0.0130(7) 0.0074(6) 0.0066(6) 0.0088(6)
C116 0.0278(9) 0.0152(7) 0.0101(6) 0.0058(5) 0.0032(6) 0.0086(6)
C117 0.0200(8) 0.0102(6) 0.0116(6) 0.0042(5) 0.0013(6) 0.0064(6)
C118 0.0203(8) 0.0131(7) 0.0137(7) 0.0039(5) -0.0018(6) 0.0059(6)
C119 0.0151(8) 0.0148(7) 0.0181(7) 0.0050(6) -0.0006(6) 0.0040(6)
C120 0.0152(8) 0.0133(6) 0.0142(7) 0.0051(5) 0.0029(6) 0.0040(6)
C121 0.0158(7) 0.0099(6) 0.0114(6) 0.0043(5) 0.0016(5) 0.0051(5)
C122 0.0168(8) 0.0119(6) 0.0128(6) 0.0066(5) 0.0034(5) 0.0059(6)
C211 0.0175(8) 0.0135(7) 0.0152(7) 0.0066(5) -0.0027(6) 0.0018(6)
C212 0.0291(10) 0.0117(7) 0.0190(7) 0.0079(6) -0.0035(7) 0.0033(6)
C213 0.0329(10) 0.0128(7) 0.0181(7) 0.0041(6) -0.0031(7) 0.0106(7)
C214 0.0232(9) 0.0143(7) 0.0133(7) 0.0027(5) -0.0018(6) 0.0098(6)
C215 0.0263(9) 0.0208(8) 0.0189(8) 0.0036(6) 0.0019(7) 0.0162(7)
C216 0.0203(9) 0.0248(8) 0.0168(7) 0.0036(6) 0.0043(6) 0.0141(7)
C217 0.0146(8) 0.0162(7) 0.0120(6) 0.0021(5) 0.0009(5) 0.0060(6)
C218 0.0163(8) 0.0220(8) 0.0164(7) 0.0064(6) 0.0059(6) 0.0068(6)
C219 0.0191(8) 0.0190(7) 0.0178(7) 0.0097(6) 0.0054(6) 0.0045(6)
C220 0.0159(8) 0.0137(6) 0.0139(7) 0.0061(5) 0.0024(6) 0.0055(6)
C221 0.0119(7) 0.0126(6) 0.0098(6) 0.0023(5) -0.0010(5) 0.0044(5)
C222 0.0163(8) 0.0108(6) 0.0106(6) 0.0020(5) -0.0015(5) 0.0044(5)
C1S 0.0285(11) 0.0390(11) 0.0386(11) 0.0208(9) 0.0012(9) 0.0019(9)
C2S 0.0179(9) 0.0328(10) 0.0253(9) 0.0110(7) 0.0012(7) 0.0072(7)
O1S 0.0212(7) 0.0239(6) 0.0274(6) 0.0070(5) 0.0053(5) 0.0095(5)
C3S 0.0504(16) 0.0234(10) 0.0812(19) 0.0010(11) -0.0326(14) 0.0170(10)
C4S 0.0240(10) 0.0291(9) 0.0203(8) 0.0071(7) 0.0004(7) 0.0105(7)
O2S 0.0264(7) 0.0265(6) 0.0214(6) 0.0036(5) -0.0009(5) 0.0138(6)
O1W 0.0143(6) 0.0210(6) 0.0192(6) 0.0003(5) 0.0037(5) 0.0013(5)
O2W 0.0257(7) 0.0238(6) 0.0218(6) 0.0076(5) 0.0063(5) 0.0075(5)
O3W 0.0354(9) 0.0271(7) 0.0182(6) 0.0039(5) 0.0009(6) 0.0002(6)

loop_
_atom_type_symbol
_atom_type_description
_atom_type_scat_dispersion_real
_atom_type_scat_dispersion_imag
_atom_type_scat_source
C C 0.0033 0.0016 'International Tables Vol C Tables 4.2.6.8 and 6.1.1.4'
H H 0.0000 0.0000 'International Tables Vol C Tables 4.2.6.8 and 6.1.1.4'
N N 0.0061 0.0033 'International Tables Vol C Tables 4.2.6.8 and 6.1.1.4'
Cu Cu 0.3201 1.2651 'International Tables Vol C Tables 4.2.6.8 and 6.1.1.4'
O O 0.0106 0.0060 'International Tables Vol C Tables 4.2.6.8 and 6.1.1.4'

loop_
_geom_angle_atom_site_label_1
_geom_angle_atom_site_label_2
_geom_angle_atom_site_label_3
_geom_angle
_geom_angle_site_symmetry_1
_geom_angle_site_symmetry_3
_geom_angle_publ_flag
O1 Cu1 N22 91.46(6) . . ?
O1 Cu1 N11 94.65(6) . . ?
N22 Cu1 N11 172.44(5) . . ?
O1 Cu1 N21 152.58(5) . . ?
N22 Cu1 N21 81.21(6) . . ?
N11 Cu1 N21 95.26(6) . . ?
O1 Cu1 N12 119.26(5) . . ?
N22 Cu1 N12 93.21(6) . . ?
N11 Cu1 N12 79.91(6) . . ?
N21 Cu1 N12 87.67(6) . . ?
C111 N11 C122 118.46(14) . . ?
C111 N11 Cu1 126.03(11) . . ?
C122 N11 Cu1 115.50(11) . . ?
C120 N12 C121 118.76(13) . . ?
C120 N12 Cu1 132.18(11) . . ?
C121 N12 Cu1 108.51(10) . . ?
C211 N21 C222 118.39(14) . . ?
C211 N21 Cu1 130.69(12) . . ?
C222 N21 Cu1 110.82(10) . . ?
C220 N22 C221 118.04(14) . . ?
C220 N22 Cu1 127.65(11) . . ?
C221 N22 Cu1 114.18(10) . . ?
C1 O1 Cu1 100.90(10) . . ?
O2 C1 O1 122.14(14) . . ?
O2 C1 C2 119.84(13) . . ?
O1 C1 C2 118.02(13) . . ?
C7 C2 C3 119.39(14) . . ?
C7 C2 C1 117.30(13) . . ?
C3 C2 C1 123.30(13) . . ?
C4 C3 C2 119.25(14) . . ?
C4 C3 C8 116.45(13) . . ?
C2 C3 C8 124.14(13) . . ?
C5 C4 C3 120.96(14) . . ?
C5 C4 H4 119.5 . . ?
C3 C4 H4 119.5 . . ?
C4 C5 C6 119.46(14) . . ?
C4 C5 H5 120.3 . . ?
C6 C5 H5 120.3 . . ?
C7 C6 C5 120.12(15) . . ?
C7 C6 H6 119.9 . . ?
C5 C6 H6 119.9 . . ?
C6 C7 C2 120.81(14) . . ?
C6 C7 H7 119.6 . . ?
C2 C7 H7 119.6 . . ?
O3 C8 O4 126.16(14) . . ?
O3 C8 C3 118.35(14) . . ?
O4 C8 C3 115.34(13) . . ?
N11 C111 C112 122.96(15) . . ?
N11 C111 H111 118.5 . . ?
C112 C111 H111 118.5 . . ?
C113 C112 C111 119.03(16) . . ?
C113 C112 H112 120.5 . . ?
C111 C112 H112 120.5 . . ?
C112 C113 C114 119.41(15) . . ?
C112 C113 H113 120.3 . . ?
C114 C113 H113 120.3 . . ?
C113 C114 C122 118.02(14) . . ?
C113 C114 C115 123.01(15) . . ?
C122 C114 C115 118.97(15) . . ?
C116 C115 C114 120.69(15) . . ?
C116 C115 H115 119.7 . . ?
C114 C115 H115 119.7 . . ?
C115 C116 C117 121.42(14) . . ?
C115 C116 H116 119.3 . . ?
C117 C116 H116 119.3 . . ?
C121 C117 C118 117.13(14) . . ?
C121 C117 C116 119.17(15) . . ?
C118 C117 C116 123.69(14) . . ?
C119 C118 C117 119.64(14) . . ?
C119 C118 H118 120.2 . . ?
C117 C118 H118 120.2 . . ?
C118 C119 C120 119.08(16) . . ?
C118 C119 H119 120.5 . . ?
C120 C119 H119 120.5 . . ?
N12 C120 C119 122.68(15) . . ?
N12 C120 H120 118.7 . . ?
C119 C120 H120 118.7 . . ?
N12 C121 C117 122.70(15) . . ?
N12 C121 C122 118.06(13) . . ?
C117 C121 C122 119.24(14) . . ?
N11 C122 C114 122.09(15) . . ?
N11 C122 C121 117.49(14) . . ?
C114 C122 C121 120.42(14) . . ?
N21 C211 C212 121.99(17) . . ?
N21 C211 H211 119.0 . . ?
C212 C211 H211 119.0 . . ?
C213 C212 C211 119.59(15) . . ?
C213 C212 H212 120.2 . . ?
C211 C212 H212 120.2 . . ?
C212 C213 C214 120.11(15) . . ?
C212 C213 H213 119.9 . . ?
C214 C213 H213 119.9 . . ?
C222 C214 C213 116.07(16) . . ?
C222 C214 C215 119.52(15) . . ?
C213 C214 C215 124.39(15) . . ?
C216 C215 C214 121.41(15) . . ?
C216 C215 H215 119.3 . . ?
C214 C215 H215 119.3 . . ?
C215 C216 C217 120.06(16) . . ?
C215 C216 H216 120.0 . . ?
C217 C216 H216 120.0 . . ?
C221 C217 C218 117.07(15) . . ?
C221 C217 C216 119.52(15) . . ?
C218 C217 C216 123.41(16) . . ?
C219 C218 C217 119.27(16) . . ?
C219 C218 H218 120.4 . . ?
C217 C218 H218 120.4 . . ?
C218 C219 C220 119.69(15) . . ?
C218 C219 H219 120.2 . . ?
C220 C219 H219 120.2 . . ?
N22 C220 C219 122.38(15) . . ?
N22 C220 H220 118.8 . . ?
C219 C220 H220 118.8 . . ?
N22 C221 C217 123.55(14) . . ?
N22 C221 C222 116.06(14) . . ?
C217 C221 C222 120.38(14) . . ?
N21 C222 C214 123.83(15) . . ?
N21 C222 C221 117.05(14) . . ?
C214 C222 C221 119.10(15) . . ?
C2S C1S H1S1 109.5 . . ?
C2S C1S H1S2 109.5 . . ?
H1S1 C1S H1S2 109.5 . . ?
C2S C1S H1S3 109.5 . . ?
H1S1 C1S H1S3 109.5 . . ?
H1S2 C1S H1S3 109.5 . . ?
O1S C2S C1S 112.12(16) . . ?
O1S C2S H2S1 109.2 . . ?
C1S C2S H2S1 109.2 . . ?
O1S C2S H2S2 109.2 . . ?
C1S C2S H2S2 109.2 . . ?
H2S1 C2S H2S2 107.9 . . ?
C2S O1S H1S 109.5 . . ?
C4S C3S H3S1 109.5 . . ?
C4S C3S H3S2 109.5 . . ?
H3S1 C3S H3S2 109.5 . . ?
C4S C3S H3S3 109.5 . . ?
H3S1 C3S H3S3 109.5 . . ?
H3S2 C3S H3S3 109.5 . . ?
O2S C4S C3S 111.29(19) . . ?
O2S C4S H4S1 109.4 . . ?
C3S C4S H4S1 109.4 . . ?
O2S C4S H4S2 109.4 . . ?
C3S C4S H4S2 109.4 . . ?
H4S1 C4S H4S2 108.0 . . ?
C4S O2S H2S 109.5 . . ?
H11W O1W H12W 106.1(19) . . ?
H21W O2W H22W 110(2) . . ?
H31W O3W H32W 113(2) . . ?

loop_
_geom_bond_atom_site_label_1
_geom_bond_atom_site_label_2
_geom_bond_distance
_geom_bond_site_symmetry_2
_geom_bond_publ_flag
Cu1 O1 1.9961(12) . ?
Cu1 N22 2.0004(15) . ?
Cu1 N11 2.0069(15) . ?
Cu1 N21 2.0824(16) . ?
Cu1 N12 2.2060(17) . ?
N11 C111 1.330(2) . ?
N11 C122 1.359(2) . ?
N12 C120 1.326(2) . ?
N12 C121 1.362(2) . ?
N21 C211 1.330(2) . ?
N21 C222 1.366(2) . ?
N22 C220 1.333(2) . ?
N22 C221 1.362(2) . ?
O1 C1 1.2768(18) . ?
O2 C1 1.2394(19) . ?
O3 C8 1.2504(19) . ?
O4 C8 1.270(2) . ?
C1 C2 1.500(2) . ?
C2 C7 1.388(2) . ?
C2 C3 1.394(2) . ?
C3 C4 1.394(2) . ?
C3 C8 1.508(2) . ?
C4 C5 1.382(2) . ?
C4 H4 0.9500 . ?
C5 C6 1.384(2) . ?
C5 H5 0.9500 . ?
C6 C7 1.381(2) . ?
C6 H6 0.9500 . ?
C7 H7 0.9500 . ?
C111 C112 1.409(2) . ?
C111 H111 0.9500 . ?
C112 C113 1.365(2) . ?
C112 H112 0.9500 . ?
C113 C114 1.410(3) . ?
C113 H113 0.9500 . ?
C114 C122 1.411(2) . ?
C114 C115 1.428(2) . ?
C115 C116 1.359(3) . ?
C115 H115 0.9500 . ?
C116 C117 1.441(2) . ?
C116 H116 0.9500 . ?
C117 C121 1.399(2) . ?
C117 C118 1.413(2) . ?
C118 C119 1.380(2) . ?
C118 H118 0.9500 . ?
C119 C120 1.394(2) . ?
C119 H119 0.9500 . ?
C120 H120 0.9500 . ?
C121 C122 1.441(2) . ?
C211 C212 1.403(2) . ?
C211 H211 0.9500 . ?
C212 C213 1.377(3) . ?
C212 H212 0.9500 . ?
C213 C214 1.414(2) . ?
C213 H213 0.9500 . ?
C214 C222 1.403(2) . ?
C214 C215 1.438(3) . ?
C215 C216 1.363(3) . ?
C215 H215 0.9500 . ?
C216 C217 1.436(2) . ?
C216 H216 0.9500 . ?
C217 C221 1.405(2) . ?
C217 C218 1.415(2) . ?
C218 C219 1.376(2) . ?
C218 H218 0.9500 . ?
C219 C220 1.408(2) . ?
C219 H219 0.9500 . ?
C220 H220 0.9500 . ?
C221 C222 1.439(2) . ?
C1S C2S 1.501(3) . ?
C1S H1S1 0.9800 . ?
C1S H1S2 0.9800 . ?
C1S H1S3 0.9800 . ?
C2S O1S 1.423(2) . ?
C2S H2S1 0.9900 . ?
C2S H2S2 0.9900 . ?
O1S H1S 0.8400 . ?
C3S C4S 1.490(3) . ?
C3S H3S1 0.9800 . ?
C3S H3S2 0.9800 . ?
C3S H3S3 0.9800 . ?
C4S O2S 1.426(2) . ?
C4S H4S1 0.9900 . ?
C4S H4S2 0.9900 . ?
O2S H2S 0.8400 . ?
O1W H11W 0.844(15) . ?
O1W H12W 0.857(15) . ?
O2W H21W 0.873(15) . ?
O2W H22W 0.859(15) . ?
O3W H31W 0.831(15) . ?
O3W H32W 0.849(16) . ?

loop_
_geom_hbond_atom_site_label_D
_geom_hbond_atom_site_label_H
_geom_hbond_atom_site_label_A
_geom_hbond_distance_DH
_geom_hbond_distance_HA
_geom_hbond_distance_DA
_geom_hbond_angle_DHA
_geom_hbond_site_symmetry_A
O1S H1S O3 0.84 1.84 2.675(2) 174.5 .
O2S H2S O2W 0.84 1.90 2.727(2) 169.6 2_665
O1W H11W O4 0.844(15) 2.007(16) 2.828(2) 164(2) 2_666
O1W H12W O4 0.857(15) 1.928(16) 2.765(2) 165(2) 1_665
O2W H21W O3W 0.873(15) 1.933(15) 2.805(3) 178(2) .
O2W H22W O1S 0.859(15) 1.924(15) 2.782(2) 176(2) 1_565
O3W H31W O2S 0.831(15) 1.938(16) 2.751(2) 165(2) .
O3W H32W O1W 0.849(16) 2.008(16) 2.847(2) 170(2) .

loop_
_geom_torsion_atom_site_label_1
_geom_torsion_atom_site_label_2
_geom_torsion_atom_site_label_3
_geom_torsion_atom_site_label_4
_geom_torsion
_geom_torsion_site_symmetry_1
_geom_torsion_site_symmetry_2
_geom_torsion_site_symmetry_3
_geom_torsion_site_symmetry_4
_geom_torsion_publ_flag
O1 Cu1 N11 C111 -57.49(13) . . . . ?
N21 Cu1 N11 C111 96.91(13) . . . . ?
N12 Cu1 N11 C111 -176.41(13) . . . . ?
O1 Cu1 N11 C122 123.85(11) . . . . ?
N21 Cu1 N11 C122 -81.75(11) . . . . ?
N12 Cu1 N11 C122 4.93(10) . . . . ?
O1 Cu1 N12 C120 92.73(14) . . . . ?
N22 Cu1 N12 C120 -0.74(14) . . . . ?
N11 Cu1 N12 C120 -177.57(14) . . . . ?
N21 Cu1 N12 C120 -81.80(14) . . . . ?
O1 Cu1 N12 C121 -96.12(10) . . . . ?
N22 Cu1 N12 C121 170.40(10) . . . . ?
N11 Cu1 N12 C121 -6.43(9) . . . . ?
N21 Cu1 N12 C121 89.34(10) . . . . ?
O1 Cu1 N21 C211 100.75(16) . . . . ?
N22 Cu1 N21 C211 176.75(14) . . . . ?
N11 Cu1 N21 C211 -10.00(14) . . . . ?
N12 Cu1 N21 C211 -89.64(14) . . . . ?
O1 Cu1 N21 C222 -82.87(15) . . . . ?
N22 Cu1 N21 C222 -6.87(10) . . . . ?
N11 Cu1 N21 C222 166.39(10) . . . . ?
N12 Cu1 N21 C222 86.74(11) . . . . ?
O1 Cu1 N22 C220 -23.76(13) . . . . ?
N21 Cu1 N22 C220 -177.21(13) . . . . ?
N12 Cu1 N22 C220 95.65(13) . . . . ?
O1 Cu1 N22 C221 160.59(10) . . . . ?
N21 Cu1 N22 C221 7.14(10) . . . . ?
N12 Cu1 N22 C221 -79.99(11) . . . . ?
N22 Cu1 O1 C1 -91.39(10) . . . . ?
N11 Cu1 O1 C1 93.07(10) . . . . ?
N21 Cu1 O1 C1 -17.81(15) . . . . ?
N12 Cu1 O1 C1 174.11(9) . . . . ?
Cu1 O1 C1 O2 -7.35(16) . . . . ?
Cu1 O1 C1 C2 172.46(11) . . . . ?
O2 C1 C2 C7 -9.0(2) . . . . ?
O1 C1 C2 C7 171.17(13) . . . . ?
O2 C1 C2 C3 169.86(14) . . . . ?
O1 C1 C2 C3 -10.0(2) . . . . ?
C7 C2 C3 C4 -0.6(2) . . . . ?
C1 C2 C3 C4 -179.43(14) . . . . ?
C7 C2 C3 C8 174.67(14) . . . . ?
C1 C2 C3 C8 -4.2(2) . . . . ?
C2 C3 C4 C5 0.7(2) . . . . ?
C8 C3 C4 C5 -174.88(14) . . . . ?
C3 C4 C5 C6 -0.2(2) . . . . ?
C4 C5 C6 C7 -0.5(2) . . . . ?
C5 C6 C7 C2 0.6(2) . . . . ?
C3 C2 C7 C6 -0.1(2) . . . . ?
C1 C2 C7 C6 178.83(14) . . . . ?
C4 C3 C8 O3 -82.87(18) . . . . ?
C2 C3 C8 O3 101.76(18) . . . . ?
C4 C3 C8 O4 93.07(17) . . . . ?
C2 C3 C8 O4 -82.30(18) . . . . ?
C122 N11 C111 C112 -0.5(2) . . . . ?
Cu1 N11 C111 C112 -179.12(12) . . . . ?
N11 C111 C112 C113 1.2(3) . . . . ?
C111 C112 C113 C114 -0.4(2) . . . . ?
C112 C113 C114 C122 -1.0(2) . . . . ?
C112 C113 C114 C115 178.68(16) . . . . ?
C113 C114 C115 C116 -179.65(15) . . . . ?
C122 C114 C115 C116 0.0(2) . . . . ?
C114 C115 C116 C117 -1.8(2) . . . . ?
C115 C116 C117 C121 1.1(2) . . . . ?
C115 C116 C117 C118 -178.05(15) . . . . ?
C121 C117 C118 C119 -0.6(2) . . . . ?
C116 C117 C118 C119 178.56(14) . . . . ?
C117 C118 C119 C120 -0.4(2) . . . . ?
C121 N12 C120 C119 0.1(2) . . . . ?
Cu1 N12 C120 C119 170.49(11) . . . . ?
C118 C119 C120 N12 0.7(2) . . . . ?
C120 N12 C121 C117 -1.2(2) . . . . ?
Cu1 N12 C121 C117 -173.72(11) . . . . ?
C120 N12 C121 C122 179.62(13) . . . . ?
Cu1 N12 C121 C122 7.09(15) . . . . ?
C118 C117 C121 N12 1.4(2) . . . . ?
C116 C117 C121 N12 -177.75(13) . . . . ?
C118 C117 C121 C122 -179.39(13) . . . . ?
C116 C117 C121 C122 1.4(2) . . . . ?
C111 N11 C122 C114 -1.0(2) . . . . ?
Cu1 N11 C122 C114 177.79(11) . . . . ?
C111 N11 C122 C121 178.55(13) . . . . ?
Cu1 N11 C122 C121 -2.68(17) . . . . ?
C113 C114 C122 N11 1.7(2) . . . . ?
C115 C114 C122 N11 -177.96(14) . . . . ?
C113 C114 C122 C121 -177.81(14) . . . . ?
C115 C114 C122 C121 2.5(2) . . . . ?
N12 C121 C122 N11 -3.6(2) . . . . ?
C117 C121 C122 N11 177.23(13) . . . . ?
N12 C121 C122 C114 175.99(13) . . . . ?
C117 C121 C122 C114 -3.2(2) . . . . ?
C222 N21 C211 C212 0.3(2) . . . . ?
Cu1 N21 C211 C212 176.41(11) . . . . ?
N21 C211 C212 C213 -1.3(2) . . . . ?
C211 C212 C213 C214 0.9(2) . . . . ?
C212 C213 C214 C222 0.4(2) . . . . ?
C212 C213 C214 C215 178.52(15) . . . . ?
C222 C214 C215 C216 1.3(2) . . . . ?
C213 C214 C215 C216 -176.78(16) . . . . ?
C214 C215 C216 C217 -0.4(3) . . . . ?
C215 C216 C217 C221 -0.7(2) . . . . ?
C215 C216 C217 C218 178.40(16) . . . . ?
C221 C217 C218 C219 0.5(2) . . . . ?
C216 C217 C218 C219 -178.61(15) . . . . ?
C217 C218 C219 C220 -0.6(2) . . . . ?
C221 N22 C220 C219 0.9(2) . . . . ?
Cu1 N22 C220 C219 -174.64(11) . . . . ?
C218 C219 C220 N22 -0.1(2) . . . . ?
C220 N22 C221 C217 -0.9(2) . . . . ?
Cu1 N22 C221 C217 175.19(11) . . . . ?
C220 N22 C221 C222 177.69(13) . . . . ?
Cu1 N22 C221 C222 -6.22(16) . . . . ?
C218 C217 C221 N22 0.2(2) . . . . ?
C216 C217 C221 N22 179.38(14) . . . . ?
C218 C217 C221 C222 -178.31(14) . . . . ?
C216 C217 C221 C222 0.8(2) . . . . ?
C211 N21 C222 C214 1.2(2) . . . . ?
Cu1 N21 C222 C214 -175.71(12) . . . . ?
C211 N21 C222 C221 -177.45(13) . . . . ?
Cu1 N21 C222 C221 5.67(16) . . . . ?
C213 C214 C222 N21 -1.5(2) . . . . ?
C215 C214 C222 N21 -179.69(14) . . . . ?
C213 C214 C222 C221 177.11(14) . . . . ?
C215 C214 C222 C221 -1.1(2) . . . . ?
N22 C221 C222 N21 0.11(19) . . . . ?
C217 C221 C222 N21 178.75(13) . . . . ?
N22 C221 C222 C214 -178.58(13) . . . . ?
C217 C221 C222 C214 0.1(2) . . . . ?
